data_4507010
loop_
_publ_author_name
'Das, Uttam Kumar'
'Puranik, Vedavati G.'
'Dastidar, Parthasarathi'

_publ_section_title
;
 Supramolecular Synthon Transferability and Gelation by Diprimary Ammonium
 Monocarboxylate Salts
;
_journal_issue 12
_journal_name_full 'Crystal Growth &amp; Design'
_journal_page_first 5864
_journal_paper_doi 10.1021/cg301242p
_journal_volume 12
_journal_year 2012
_chemical_formula_moiety 'C4 H14 N2, 2(C8 H7 O2), O'
_chemical_formula_sum 'C20 H28 N2 O5'
_chemical_formula_weight 376.44
_chemical_name_systematic
; 
 ? 
;
_space_group_IT_number 14
_symmetry_cell_setting monoclinic
_symmetry_space_group_name_Hall '-P 2ybc'
_symmetry_space_group_name_H-M 'P 1 21/c 1'
_atom_sites_solution_hydrogens geom
_atom_sites_solution_primary direct
_atom_sites_solution_secondary difmap
_audit_creation_method SHELXL-97
_cell_angle_alpha 90.00
_cell_angle_beta 104.977(2)
_cell_angle_gamma 90.00
_cell_formula_units_Z 4
_cell_length_a 13.5398(6)
_cell_length_b 7.1069(3)
_cell_length_c 22.1324(9)
_cell_measurement_temperature 100(2)
_cell_volume 2057.37(15)
_computing_cell_refinement 'SMART APEX II'
_computing_data_collection 'SMART APEX II'
_computing_data_reduction 'SMART APEX SAINT'
_computing_molecular_graphics SHELXTL
_computing_publication_material 'MERCURY 2.3'
_computing_structure_refinement 'SHELXL-97 (Sheldrick, 1997)'
_computing_structure_solution 'SHELXS-97 (Sheldrick, 1990)'
_diffrn_ambient_temperature 100(2)
_diffrn_detector_area_resol_mean 3
_diffrn_measured_fraction_theta_full 1.000
_diffrn_measured_fraction_theta_max 1.000
_diffrn_measurement_device_type 'BRUKER CCD AREA'
_diffrn_measurement_method 'PHI-OMEGA SCAN'
_diffrn_radiation_monochromator graphite
_diffrn_radiation_source 'fine-focus sealed tube'
_diffrn_radiation_type MoK\a
_diffrn_radiation_wavelength 0.71073
_diffrn_reflns_av_R_equivalents 0.0395
_diffrn_reflns_av_sigmaI/netI 0.0196
_diffrn_reflns_limit_h_max 16
_diffrn_reflns_limit_h_min -16
_diffrn_reflns_limit_k_max 8
_diffrn_reflns_limit_k_min -8
_diffrn_reflns_limit_l_max 26
_diffrn_reflns_limit_l_min -26
_diffrn_reflns_number 30051
_diffrn_reflns_theta_full 25.00
_diffrn_reflns_theta_max 25.00
_diffrn_reflns_theta_min 1.56
_exptl_absorpt_coefficient_mu 0.087
_exptl_absorpt_correction_T_max 0.9947
_exptl_absorpt_correction_T_min 0.9469
_exptl_absorpt_correction_type multi-scan
_exptl_absorpt_process_details SADABS
_exptl_crystal_colour COLORLESS
_exptl_crystal_density_diffrn 1.215
_exptl_crystal_density_method 'not measured'
_exptl_crystal_description PLATE
_exptl_crystal_F_000 808
_exptl_crystal_size_max 0.63
_exptl_crystal_size_mid 0.33
_exptl_crystal_size_min 0.06
_refine_diff_density_max 0.418
_refine_diff_density_min -0.509
_refine_diff_density_rms 0.121
_refine_ls_extinction_method none
_refine_ls_goodness_of_fit_ref 1.086
_refine_ls_hydrogen_treatment constr
_refine_ls_matrix_type full
_refine_ls_number_parameters 248
_refine_ls_number_reflns 3630
_refine_ls_number_restraints 0
_refine_ls_restrained_S_all 1.086
_refine_ls_R_factor_all 0.0660
_refine_ls_R_factor_gt 0.0588
_refine_ls_shift/su_max 0.000
_refine_ls_shift/su_mean 0.000
_refine_ls_structure_factor_coef Fsqd
_refine_ls_weighting_details 'calc w=1/[\s^2^(Fo^2^)+(0.1015P)^2^+0.4178P] where P=(Fo^2^+2Fc^2^)/3'
_refine_ls_weighting_scheme calc
_refine_ls_wR_factor_gt 0.1555
_refine_ls_wR_factor_ref 0.1666
_reflns_number_gt 3080
_reflns_number_total 3630
_reflns_threshold_expression >2sigma(I)
_cod_data_source_file cg301242p_si_014.cif
_cod_data_source_block B4A(4-Me)
_cod_depositor_comments
;
The following automatic conversions were performed:

'_symmetry_cell_setting' value 'MONOCLINIC' changed to 'monoclinic'
according to /home/saulius/struct/CIF-dictionaries/cif_core.dic
dictionary named 'cif_core.dic' version 2.4.2 from
2011-04-26.

'_exptl_absorpt_correction_type' value 'MULTI-SCAN'
changed to 'multi-scan' according to
/home/saulius/struct/CIF-dictionaries/cif_core.dic dictionary named
'cif_core.dic' version 2.4.2 from
2011-04-26.

'_refine_ls_hydrogen_treatment' value 'CONSTR' changed
to 'constr' according to
/home/saulius/struct/CIF-dictionaries/cif_core.dic dictionary named
'cif_core.dic' version 2.4.2 from 2011-04-26.

Automatic conversion script
Id: cif_fix_values 1891 2012-01-12 08:04:46Z andrius 
;
_cod_original_cell_volume 2057.36(15)
_cod_original_sg_symbol_H-M P2(1)/C
_cod_database_code 4507010

loop_
_symmetry_equiv_pos_as_xyz
'x, y, z'
'-x, y+1/2, -z+1/2'
'-x, -y, -z'
'x, -y-1/2, z-1/2'

loop_
_atom_site_label
_atom_site_type_symbol
_atom_site_fract_x
_atom_site_fract_y
_atom_site_fract_z
_atom_site_U_iso_or_equiv
_atom_site_adp_type
_atom_site_occupancy
_atom_site_symmetry_multiplicity
_atom_site_calc_flag
_atom_site_refinement_flags
C9 C 0.01954(14) 0.2591(3) 0.42019(10) 0.0555(5) Uani 1 1 d .
H9 H -0.0434 0.2532 0.3908 0.067 Uiso 1 1 calc R
C11 C 0.32009(13) 0.7088(2) 0.64406(7) 0.0443(4) Uani 1 1 d .
C1 C 0.29818(13) 0.2928(2) 0.41959(8) 0.0442(4) Uani 1 1 d .
O2 O 0.28957(11) 0.2701(2) 0.36309(7) 0.0648(4) Uani 1 1 d .
O3 O 0.38117(9) 0.32717(19) 0.46003(6) 0.0579(4) Uani 1 1 d .
C4 C 0.20273(12) 0.2803(2) 0.44231(7) 0.0404(4) Uani 1 1 d .
C5 C 0.20630(15) 0.2781(3) 0.50535(9) 0.0552(5) Uani 1 1 d .
H5 H 0.2691 0.2850 0.5348 0.066 Uiso 1 1 calc R
C6 C 0.11772(18) 0.2657(3) 0.52505(10) 0.0626(5) Uani 1 1 d .
H6 H 0.1221 0.2636 0.5677 0.075 Uiso 1 1 calc R
C7 C 0.02282(15) 0.2564(3) 0.48290(10) 0.0532(5) Uani 1 1 d .
C8 C -0.07392(19) 0.2421(3) 0.50414(13) 0.0758(7) Uani 1 1 d .
H8A H -0.0699 0.1349 0.5311 0.114 Uiso 1 1 calc R
H8B H -0.1313 0.2279 0.4684 0.114 Uiso 1 1 calc R
H8C H -0.0823 0.3542 0.5265 0.114 Uiso 1 1 calc R
C10 C 0.10785(13) 0.2705(3) 0.40003(8) 0.0486(4) Uani 1 1 d .
H10 H 0.1033 0.2715 0.3574 0.058 Uiso 1 1 calc R
O12 O 0.34674(13) 0.8587(2) 0.62403(7) 0.0731(4) Uani 1 1 d .
O13 O 0.34952(12) 0.5540(2) 0.62915(7) 0.0704(4) Uani 1 1 d .
C14 C 0.25177(12) 0.7144(2) 0.68749(7) 0.0405(4) Uani 1 1 d .
C15 C 0.22009(14) 0.5509(3) 0.71057(8) 0.0539(4) Uani 1 1 d .
H15 H 0.2386 0.4350 0.6973 0.065 Uiso 1 1 calc R
C16 C 0.16153(15) 0.5571(3) 0.75286(9) 0.0625(5) Uani 1 1 d .
H16 H 0.1412 0.4449 0.7676 0.075 Uiso 1 1 calc R
C17 C 0.13235(15) 0.7245(3) 0.77386(8) 0.0552(5) Uani 1 1 d .
C18 C 0.0720(2) 0.7298(4) 0.82229(12) 0.0858(8) Uani 1 1 d .
H18A H 0.0954 0.8326 0.8505 0.129 Uiso 1 1 calc R
H18B H 0.0813 0.6137 0.8452 0.129 Uiso 1 1 calc R
H18C H 0.0008 0.7466 0.8020 0.129 Uiso 1 1 calc R
C19 C 0.16358(15) 0.8877(3) 0.75079(10) 0.0626(5) Uani 1 1 d .
H19 H 0.1450 1.0032 0.7643 0.075 Uiso 1 1 calc R
C20 C 0.22168(14) 0.8836(3) 0.70819(9) 0.0549(5) Uani 1 1 d .
H20 H 0.2410 0.9960 0.6931 0.066 Uiso 1 1 calc R
N21 N 0.57444(12) 0.7975(2) 0.32335(7) 0.0511(4) Uani 1 1 d .
H21A H 0.6064 0.9001 0.3416 0.077 Uiso 1 1 calc R
H21B H 0.5735 0.7978 0.2830 0.077 Uiso 1 1 calc R
H21C H 0.6073 0.6956 0.3416 0.077 Uiso 1 1 calc R
C22 C 0.46808(14) 0.7957(3) 0.32971(8) 0.0494(4) Uani 1 1 d .
H22A H 0.4345 0.6804 0.3119 0.059 Uiso 1 1 calc R
H22B H 0.4306 0.9007 0.3067 0.059 Uiso 1 1 calc R
C23 C 0.46659(13) 0.8093(3) 0.39758(7) 0.0466(4) Uani 1 1 d .
H23A H 0.4965 0.9282 0.4146 0.056 Uiso 1 1 calc R
H23B H 0.5079 0.7089 0.4210 0.056 Uiso 1 1 calc R
C24 C 0.35914(13) 0.7953(2) 0.40545(8) 0.0456(4) Uani 1 1 d .
H24A H 0.3166 0.8876 0.3785 0.055 Uiso 1 1 calc R
H24B H 0.3320 0.6717 0.3917 0.055 Uiso 1 1 calc R
C25 C 0.35178(14) 0.8264(3) 0.47171(8) 0.0524(4) Uani 1 1 d .
H25A H 0.3795 0.9494 0.4857 0.063 Uiso 1 1 calc R
H25B H 0.2803 0.8259 0.4721 0.063 Uiso 1 1 calc R
N26 N 0.40710(10) 0.6819(2) 0.51612(6) 0.0486(4) Uani 1 1 d .
H26A H 0.3910 0.5680 0.4999 0.073 Uiso 1 1 calc R
H26B H 0.3893 0.6912 0.5520 0.073 Uiso 1 1 calc R
H26C H 0.4742 0.6999 0.5231 0.073 Uiso 1 1 calc R
O27 O 0.43403(11) 0.2971(2) 0.30276(6) 0.0705(5) Uani 1 1 d .

loop_
_atom_site_aniso_label
_atom_site_aniso_U_11
_atom_site_aniso_U_22
_atom_site_aniso_U_33
_atom_site_aniso_U_23
_atom_site_aniso_U_13
_atom_site_aniso_U_12
C9 0.0357(9) 0.0634(11) 0.0650(12) -0.0026(9) 0.0088(8) -0.0018(8)
C11 0.0404(9) 0.0546(10) 0.0362(8) -0.0037(7) 0.0068(7) -0.0019(7)
C1 0.0397(9) 0.0375(8) 0.0556(10) 0.0018(7) 0.0127(7) -0.0003(6)
O2 0.0536(8) 0.0898(10) 0.0567(8) -0.0087(7) 0.0249(6) -0.0090(7)
O3 0.0349(6) 0.0645(8) 0.0704(8) 0.0016(6) 0.0067(6) -0.0029(5)
C4 0.0382(9) 0.0372(8) 0.0452(9) -0.0006(6) 0.0096(7) -0.0002(6)
C5 0.0475(10) 0.0694(12) 0.0446(10) 0.0014(8) 0.0044(8) -0.0031(8)
C6 0.0688(13) 0.0754(13) 0.0489(10) -0.0006(9) 0.0249(9) -0.0050(10)
C7 0.0499(11) 0.0470(9) 0.0686(12) -0.0006(8) 0.0257(9) -0.0011(8)
C8 0.0697(15) 0.0690(13) 0.1049(18) -0.0009(12) 0.0518(14) -0.0034(11)
C10 0.0425(9) 0.0576(10) 0.0439(9) -0.0024(7) 0.0078(7) -0.0010(7)
O12 0.0957(11) 0.0596(8) 0.0824(10) -0.0066(7) 0.0565(9) -0.0148(8)
O13 0.0934(10) 0.0594(8) 0.0734(9) -0.0010(7) 0.0487(8) 0.0127(7)
C14 0.0348(8) 0.0492(9) 0.0353(8) -0.0017(6) 0.0050(6) 0.0000(6)
C15 0.0590(11) 0.0482(9) 0.0588(10) 0.0003(8) 0.0230(8) 0.0006(8)
C16 0.0678(12) 0.0637(12) 0.0624(11) 0.0109(9) 0.0285(9) -0.0042(10)
C17 0.0480(10) 0.0758(13) 0.0436(9) -0.0003(8) 0.0152(8) 0.0000(9)
C18 0.0841(17) 0.114(2) 0.0741(15) 0.0000(13) 0.0474(14) 0.0022(14)
C19 0.0632(11) 0.0621(12) 0.0698(12) -0.0138(9) 0.0303(10) 0.0025(9)
C20 0.0564(11) 0.0486(10) 0.0654(11) -0.0033(8) 0.0261(9) -0.0028(8)
N21 0.0618(10) 0.0545(9) 0.0411(7) 0.0013(6) 0.0206(7) -0.0025(7)
C22 0.0515(10) 0.0565(10) 0.0389(9) 0.0033(7) 0.0093(7) -0.0019(8)
C23 0.0446(9) 0.0560(10) 0.0386(8) 0.0025(7) 0.0096(7) -0.0010(7)
C24 0.0406(9) 0.0473(9) 0.0460(9) 0.0052(7) 0.0061(7) 0.0014(7)
C25 0.0420(9) 0.0592(10) 0.0584(11) -0.0039(8) 0.0171(8) 0.0067(8)
N26 0.0393(7) 0.0734(10) 0.0358(7) -0.0013(6) 0.0143(6) -0.0041(7)
O27 0.0586(8) 0.1127(13) 0.0453(7) -0.0007(7) 0.0225(6) -0.0012(8)

loop_
_atom_type_symbol
_atom_type_description
_atom_type_scat_dispersion_real
_atom_type_scat_dispersion_imag
_atom_type_scat_source
C C 0.0033 0.0016 'International Tables Vol C Tables 4.2.6.8 and 6.1.1.4'
H H 0.0000 0.0000 'International Tables Vol C Tables 4.2.6.8 and 6.1.1.4'
N N 0.0061 0.0033 'International Tables Vol C Tables 4.2.6.8 and 6.1.1.4'
O O 0.0106 0.0060 'International Tables Vol C Tables 4.2.6.8 and 6.1.1.4'

loop_
_geom_angle_atom_site_label_1
_geom_angle_atom_site_label_2
_geom_angle_atom_site_label_3
_geom_angle
_geom_angle_site_symmetry_1
_geom_angle_site_symmetry_3
C7 C9 C10 121.39(17) . .
C7 C9 H9 119.3 . .
C10 C9 H9 119.3 . .
O12 C11 O12 0.00(15) 1 .
O12 C11 O13 121.42(16) 1 .
O12 C11 O13 121.42(16) . .
O12 C11 O13 121.42(16) 1 1
O12 C11 O13 121.42(16) . 1
O13 C11 O13 0.00(14) . 1
O12 C11 C14 119.42(15) 1 .
O12 C11 C14 119.42(15) . .
O13 C11 C14 119.16(15) . .
O13 C11 C14 119.16(15) 1 .
O2 C1 O3 125.08(16) . 1
O2 C1 O3 125.08(16) . .
O3 C1 O3 0.00(15) 1 .
O2 C1 C4 117.75(15) . .
O3 C1 C4 117.18(16) 1 .
O3 C1 C4 117.18(16) . .
O3 O3 C1 0(10) 1 .
C10 C4 C5 117.81(16) . .
C10 C4 C1 120.31(15) . .
C5 C4 C1 121.88(16) . .
C6 C5 C4 120.82(18) . .
C6 C5 H5 119.6 . .
C4 C5 H5 119.6 . .
C5 C6 C7 121.49(18) . .
C5 C6 H6 119.3 . .
C7 C6 H6 119.3 . .
C9 C7 C6 117.53(17) . .
C9 C7 C8 120.8(2) . .
C6 C7 C8 121.7(2) . .
C7 C8 H8A 109.5 . .
C7 C8 H8B 109.5 . .
H8A C8 H8B 109.5 . .
C7 C8 H8C 109.5 . .
H8A C8 H8C 109.5 . .
H8B C8 H8C 109.5 . .
C4 C10 C9 120.97(17) . .
C4 C10 H10 119.5 . .
C9 C10 H10 119.5 . .
O12 O12 C11 0(10) 1 .
O13 O13 C11 0(10) 1 .
C15 C14 C20 117.52(15) . .
C15 C14 C11 121.17(14) . .
C20 C14 C11 121.24(15) . .
C16 C15 C14 120.90(17) . .
C16 C15 H15 119.5 . .
C14 C15 H15 119.5 . .
C17 C16 C15 121.69(18) . .
C17 C16 H16 119.2 . .
C15 C16 H16 119.2 . .
C16 C17 C19 117.52(16) . .
C16 C17 C18 121.27(19) . .
C19 C17 C18 121.17(19) . .
C17 C18 H18A 109.5 . .
C17 C18 H18B 109.5 . .
H18A C18 H18B 109.5 . .
C17 C18 H18C 109.5 . .
H18A C18 H18C 109.5 . .
H18B C18 H18C 109.5 . .
C20 C19 C17 121.41(18) . .
C20 C19 H19 119.3 . .
C17 C19 H19 119.3 . .
C19 C20 C14 120.96(17) . .
C19 C20 H20 119.5 . .
C14 C20 H20 119.5 . .
C22 N21 H21A 109.5 . .
C22 N21 H21B 109.5 . .
H21A N21 H21B 109.5 . .
C22 N21 H21C 109.5 . .
H21A N21 H21C 109.5 . .
H21B N21 H21C 109.5 . .
N21 C22 C23 110.90(14) . .
N21 C22 H22A 109.5 . .
C23 C22 H22A 109.5 . .
N21 C22 H22B 109.5 . .
C23 C22 H22B 109.5 . .
H22A C22 H22B 108.0 . .
C22 C23 C24 111.76(14) . .
C22 C23 H23A 109.3 . .
C24 C23 H23A 109.3 . .
C22 C23 H23B 109.3 . .
C24 C23 H23B 109.3 . .
H23A C23 H23B 107.9 . .
C25 C24 C23 114.12(14) . .
C25 C24 H24A 108.7 . .
C23 C24 H24A 108.7 . .
C25 C24 H24B 108.7 . .
C23 C24 H24B 108.7 . .
H24A C24 H24B 107.6 . .
N26 C25 C24 113.14(14) . .
N26 C25 H25A 109.0 . .
C24 C25 H25A 109.0 . .
N26 C25 H25B 109.0 . .
C24 C25 H25B 109.0 . .
H25A C25 H25B 107.8 . .
C25 N26 H26A 109.5 . .
C25 N26 H26B 109.5 . .
H26A N26 H26B 109.5 . .
C25 N26 H26C 109.5 . .
H26A N26 H26C 109.5 . .
H26B N26 H26C 109.5 . .

loop_
_geom_bond_atom_site_label_1
_geom_bond_atom_site_label_2
_geom_bond_distance
_geom_bond_site_symmetry_2
C9 C7 1.377(3) .
C9 C10 1.382(3) .
C9 H9 0.9300 .
C11 O12 1.242(2) 1
C11 O12 1.242(2) .
C11 O13 1.244(2) .
C11 O13 1.244(2) 1
C11 C14 1.497(2) .
C1 O2 1.236(2) .
C1 O3 1.266(2) 1
C1 O3 1.266(2) .
C1 C4 1.506(2) .
O3 O3 0.000(4) 1
C4 C10 1.382(2) .
C4 C5 1.383(2) .
C5 C6 1.381(3) .
C5 H5 0.9300 .
C6 C7 1.381(3) .
C6 H6 0.9300 .
C7 C8 1.505(3) .
C8 H8A 0.9600 .
C8 H8B 0.9600 .
C8 H8C 0.9600 .
C10 H10 0.9300 .
O12 O12 0.000(4) 1
O13 O13 0.000(4) 1
C14 C15 1.382(2) .
C14 C20 1.385(2) .
C15 C16 1.375(3) .
C15 H15 0.9300 .
C16 C17 1.372(3) .
C16 H16 0.9300 .
C17 C19 1.377(3) .
C17 C18 1.507(3) .
C18 H18A 0.9600 .
C18 H18B 0.9600 .
C18 H18C 0.9600 .
C19 C20 1.376(3) .
C19 H19 0.9300 .
C20 H20 0.9300 .
N21 C22 1.483(2) .
N21 H21A 0.8900 .
N21 H21B 0.8900 .
N21 H21C 0.8900 .
C22 C23 1.510(2) .
C22 H22A 0.9700 .
C22 H22B 0.9700 .
C23 C24 1.513(2) .
C23 H23A 0.9700 .
C23 H23B 0.9700 .
C24 C25 1.512(2) .
C24 H24A 0.9700 .
C24 H24B 0.9700 .
C25 N26 1.484(2) .
C25 H25A 0.9700 .
C25 H25B 0.9700 .
N26 H26A 0.8900 .
N26 H26B 0.8900 .
N26 H26C 0.8900 .

loop_
_geom_hbond_atom_site_label_D
_geom_hbond_atom_site_label_H
_geom_hbond_atom_site_label_A
_geom_hbond_distance_DH
_geom_hbond_distance_HA
_geom_hbond_distance_DA
_geom_hbond_angle_DHA
_geom_hbond_site_symmetry_A
N21 H21A O12 0.89 1.92 2.797(2) 170.4 3_676
N21 H21B O27 0.89 1.87 2.7636(19) 177.7 2_655
N21 H21C O13 0.89 1.93 2.801(2) 167.0 3_666
N26 H26A O3 0.89 1.91 2.792(2) 168.6 1
N26 H26B O13 0.89 2.15 2.9496(18) 148.8 1
N26 H26B O12 0.89 2.18 2.9932(19) 151.1 1
N26 H26C O3 0.89 1.91 2.7784(18) 165.9 3_666
